data_2201529
loop_
_publ_author_name
'Berenbaum, Andrea'
'Lough, Alan J.'
'Manners, Ian'

_publ_section_title
;
 Bis[di-\h^5^-cyclopentadienylcobalt(I)]
 dicarbonyltrichloro(chlorodiphenylsilyl)ruthenium(II)
;
_journal_issue 11
_journal_name_full 'Acta Crystallographica Section E'
_journal_page_first m679
_journal_page_last m680
_journal_paper_doi 10.1107/S1600536802019153
_journal_volume 58
_journal_year 2002
_chemical_formula_iupac '[Co (C5 H5)2]2 [Ru Cl3 (C12 H10 Cl Si) (C1 O1)2]'
_chemical_formula_moiety 'C14 H10 Cl4 O2 Ru Si, 2(C10 H10 Co)'
_chemical_formula_sum 'C34 H30 Cl4 Co2 O2 Ru Si'
_chemical_formula_weight 859.40
_chemical_name_systematic
;
dicarbonyltrichloro(chlorodiphenylsilyl)ruthenium(II)
bis[di-\h^5^-cyclopentadienylcobalt(I)]
;
_space_group_IT_number 19
_symmetry_cell_setting orthorhombic
_symmetry_space_group_name_Hall 'P 2ac 2ab'
_symmetry_space_group_name_H-M 'P 21 21 21'
_atom_sites_solution_hydrogens geom
_atom_sites_solution_primary direct
_atom_sites_solution_secondary difmap
_cell_angle_alpha 90.00
_cell_angle_beta 90.00
_cell_angle_gamma 90.00
_cell_formula_units_Z 4
_cell_length_a 9.7462(5)
_cell_length_b 10.2277(6)
_cell_length_c 34.099(2)
_cell_measurement_reflns_used 3060
_cell_measurement_temperature 150.0(10)
_cell_measurement_theta_max 25.0
_cell_measurement_theta_min 2.6
_cell_volume 3399.0(3)
_computing_cell_refinement 'DENZO-SMN (Otwinowski & Minor, 1997)'
_computing_data_collection 'COLLECT (Nonius, 1997-2001)'
_computing_data_reduction DENZO-SMN
_computing_molecular_graphics SHELXTL
_computing_publication_material SHELXTL
_computing_structure_refinement SHELXTL
_computing_structure_solution 'SHELXTL (Sheldrick, 2001)'
_diffrn_ambient_temperature 150.0(10)
_diffrn_detector_area_resol_mean 9
_diffrn_measured_fraction_theta_full 0.973
_diffrn_measured_fraction_theta_max 0.973
_diffrn_measurement_device_type 'Nonius KappaCCD'
_diffrn_measurement_method '\f scans and \w scans with \k offsets'
_diffrn_radiation_monochromator graphite
_diffrn_radiation_source 'fine-focus sealed tube'
_diffrn_radiation_type MoK\a
_diffrn_radiation_wavelength 0.71073
_diffrn_reflns_av_R_equivalents 0.109
_diffrn_reflns_av_sigmaI/netI 0.143
_diffrn_reflns_limit_h_max 11
_diffrn_reflns_limit_h_min -11
_diffrn_reflns_limit_k_max 12
_diffrn_reflns_limit_k_min -12
_diffrn_reflns_limit_l_max 36
_diffrn_reflns_limit_l_min -37
_diffrn_reflns_number 12795
_diffrn_reflns_theta_full 25.04
_diffrn_reflns_theta_max 25.0
_diffrn_reflns_theta_min 2.7
_diffrn_standards_decay_% 0
_diffrn_standards_number 0
_exptl_absorpt_coefficient_mu 1.784
_exptl_absorpt_correction_T_max 0.9652
_exptl_absorpt_correction_T_min 0.7168
_exptl_absorpt_correction_type multi-scan
_exptl_absorpt_process_details '(DENZO-SMN; Otwinowski & Minor, 1997)'
_exptl_crystal_colour 'dark orange'
_exptl_crystal_density_diffrn 1.679
_exptl_crystal_density_method 'not measured'
_exptl_crystal_description plate
_exptl_crystal_F_000 1720
_exptl_crystal_size_max 0.20
_exptl_crystal_size_mid 0.20
_exptl_crystal_size_min 0.02
_refine_diff_density_max 0.840
_refine_diff_density_min -0.539
_refine_ls_abs_structure_details '(Flack, 1983), 2319 Friedel pairs'
_refine_ls_abs_structure_Flack 0.03(3)
_refine_ls_extinction_method none
_refine_ls_goodness_of_fit_ref 1.006
_refine_ls_hydrogen_treatment constr
_refine_ls_matrix_type full
_refine_ls_number_parameters 397
_refine_ls_number_reflns 5652
_refine_ls_number_restraints 0
_refine_ls_restrained_S_all 1.006
_refine_ls_R_factor_all 0.1288
_refine_ls_R_factor_gt 0.0640
_refine_ls_shift/su_max 0.001
_refine_ls_shift/su_mean 0.000
_refine_ls_structure_factor_coef Fsqd
_refine_ls_weighting_details 'calc w = 1/[\s^2^(Fo^2^)+(0.0371P)^2^] where P = (Fo^2^+2Fc^2^)/3'
_refine_ls_weighting_scheme calc
_refine_ls_wR_factor_gt 0.1075
_refine_ls_wR_factor_ref 0.1275
_reflns_number_gt 3558
_reflns_number_total 5652
_reflns_threshold_expression I>2\s(I)
_cod_data_source_file na6174.cif
_cod_data_source_block I
_cod_depositor_comments
;
The following automatic conversions were performed:
'_symmetry_cell_setting' value 'Orthorhombic' changed to 'orthorhombic'
according to '/home/saulius/struct/CIF-dictionaries/cif_core.dic'
dictionary named 'cif_core.dic' version 2.4.1 from 2010-06-29.

Automatic conversion script
Id: cif_fix_enum 1527 2010-12-29 10:47:43Z saulius 

The following automatic conversions were performed:

'_symmetry_cell_setting' value 'Orthorhombic' changed to
'orthorhombic' according to
/home/saulius/struct/CIF-dictionaries/cif_core.dic dictionary named
'cif_core.dic' version 2.4.1 from 2010-06-29.

Automatic conversion script
Id: cif_fix_values 1715 2011-07-08 13:25:40Z adriana 
;
_cod_database_code 2201529
_cod_database_fobs_code 2201529

loop_
_symmetry_equiv_pos_as_xyz
'x, y, z'
'-x+1/2, -y, z+1/2'
'-x, y+1/2, -z+1/2'
'x+1/2, -y+1/2, -z'

loop_
_atom_site_label
_atom_site_fract_x
_atom_site_fract_y
_atom_site_fract_z
_atom_site_U_iso_or_equiv
_atom_site_adp_type
_atom_site_calc_flag
_atom_site_refinement_flags
_atom_site_occupancy
_atom_site_disorder_assembly
_atom_site_disorder_group
_atom_site_type_symbol
Ru1 0.76741(8) 0.48626(7) 0.34656(2) 0.0406(2) Uani d . 1 . . Ru
Cl1 0.7378(3) 0.4406(2) 0.27306(6) 0.0507(7) Uani d . 1 . . Cl
Cl2 0.9653(3) 0.6236(2) 0.32940(7) 0.0482(7) Uani d . 1 . . Cl
Cl3 0.6065(3) 0.6703(2) 0.33936(8) 0.0490(7) Uani d . 1 . . Cl
Cl4 0.6548(3) 0.4860(3) 0.45106(7) 0.0643(8) Uani d . 1 . . Cl
Si1 0.8154(3) 0.5437(3) 0.41222(8) 0.0445(8) Uani d . 1 . . Si
O1 0.5304(8) 0.3205(8) 0.3724(2) 0.067(3) Uani d . 1 . . O
O2 0.9436(8) 0.2481(7) 0.3578(2) 0.065(2) Uani d . 1 . . O
C1 0.6202(13) 0.3830(12) 0.3629(3) 0.053(3) Uani d . 1 . . C
C2 0.8796(11) 0.3401(11) 0.3527(3) 0.045(3) Uani d . 1 . . C
C3 0.9706(12) 0.4584(10) 0.4331(3) 0.053(3) Uani d . 1 . . C
C4 0.9636(15) 0.3622(11) 0.4626(3) 0.071(4) Uani d . 1 . . C
H4A 0.8769 0.3409 0.4737 0.085 Uiso calc R 1 . . H
C5 1.0822(17) 0.2964(12) 0.4764(4) 0.078(4) Uani d . 1 . . C
H5A 1.0754 0.2312 0.4962 0.093 Uiso calc R 1 . . H
C6 1.2088(18) 0.3294(12) 0.4602(4) 0.082(5) Uani d . 1 . . C
H6A 1.2897 0.2878 0.4696 0.098 Uiso calc R 1 . . H
C7 1.2183(13) 0.4227(11) 0.4305(3) 0.067(3) Uani d . 1 . . C
H7A 1.3048 0.4443 0.4195 0.080 Uiso calc R 1 . . H
C8 1.0989(12) 0.4843(11) 0.4172(3) 0.060(3) Uani d . 1 . . C
H8A 1.1058 0.5459 0.3964 0.072 Uiso calc R 1 . . H
C9 0.8385(10) 0.7215(9) 0.4271(3) 0.041(3) Uani d . 1 . . C
C10 0.8681(14) 0.7513(11) 0.4654(3) 0.072(4) Uani d . 1 . . C
H10A 0.8818 0.6814 0.4833 0.086 Uiso calc R 1 . . H
C11 0.8784(16) 0.8725(12) 0.4786(3) 0.085(5) Uani d . 1 . . C
H11A 0.8936 0.8878 0.5058 0.102 Uiso calc R 1 . . H
C12 0.8668(12) 0.9786(11) 0.4528(4) 0.071(4) Uani d . 1 . . C
H12A 0.8770 1.0655 0.4621 0.085 Uiso calc R 1 . . H
C13 0.8411(11) 0.9562(10) 0.4143(3) 0.056(3) Uani d . 1 . . C
H13A 0.8302 1.0269 0.3966 0.067 Uiso calc R 1 . . H
C14 0.8308(10) 0.8255(11) 0.4012(3) 0.048(3) Uani d . 1 . . C
H14A 0.8183 0.8087 0.3740 0.058 Uiso calc R 1 . . H
Co1 0.23943(15) 0.44754(11) 0.24875(4) 0.0417(4) Uani d . 1 . . Co
C15 0.3981(16) 0.3249(14) 0.2643(3) 0.076(4) Uani d . 1 . . C
H15A 0.4816 0.3051 0.2484 0.091 Uiso calc R 1 . . H
C16 0.3816(14) 0.4297(12) 0.2907(3) 0.065(3) Uani d . 1 . . C
H16A 0.4530 0.4961 0.2975 0.078 Uiso calc R 1 . . H
C17 0.2514(15) 0.4211(11) 0.3070(3) 0.062(3) Uani d . 1 . . C
H17A 0.2126 0.4805 0.3275 0.074 Uiso calc R 1 . . H
C18 0.1854(14) 0.3182(14) 0.2901(4) 0.074(4) Uani d . 1 . . C
H18A 0.0892 0.2906 0.2960 0.089 Uiso calc R 1 . . H
C19 0.2716(17) 0.2578(11) 0.2630(3) 0.065(4) Uani d . 1 . . C
H19A 0.2494 0.1798 0.2464 0.079 Uiso calc R 1 . . H
C20 0.2555(11) 0.4925(9) 0.1914(3) 0.049(3) Uani d . 1 . . C
H20A 0.3223 0.4541 0.1723 0.059 Uiso calc R 1 . . H
C21 0.2756(13) 0.6051(10) 0.2143(3) 0.054(3) Uani d . 1 . . C
H21A 0.3604 0.6601 0.2147 0.065 Uiso calc R 1 . . H
C22 0.1573(12) 0.6259(10) 0.2372(3) 0.049(3) Uani d . 1 . . C
H22A 0.1433 0.6982 0.2565 0.058 Uiso calc R 1 . . H
C23 0.0628(11) 0.5258(10) 0.2282(3) 0.049(3) Uani d . 1 . . C
H23A -0.0307 0.5146 0.2398 0.058 Uiso calc R 1 . . H
C24 0.1243(11) 0.4445(11) 0.1999(3) 0.053(3) Uani d . 1 . . C
H24A 0.0816 0.3649 0.1881 0.063 Uiso calc R 1 . . H
Co2 0.68687(14) 0.43589(13) 0.11062(4) 0.0463(4) Uani d . 1 . . Co
C25 0.639(2) 0.2732(14) 0.0810(4) 0.090(5) Uani d . 1 . . C
H25A 0.6280 0.1837 0.0925 0.108 Uiso calc R 1 . . H
C26 0.7599(16) 0.3266(14) 0.0659(3) 0.080(4) Uani d . 1 . . C
H26A 0.8516 0.2830 0.0645 0.096 Uiso calc R 1 . . H
C27 0.7272(17) 0.4549(14) 0.0524(3) 0.074(4) Uani d . 1 . . C
H27A 0.7918 0.5187 0.0401 0.088 Uiso calc R 1 . . H
C28 0.5907(17) 0.4742(15) 0.0597(4) 0.080(4) Uani d . 1 . . C
H28A 0.5399 0.5569 0.0539 0.096 Uiso calc R 1 . . H
C29 0.5339(15) 0.3665(19) 0.0766(4) 0.084(5) Uani d . 1 . . C
H29A 0.4357 0.3558 0.0845 0.101 Uiso calc R 1 . . H
C30 0.7802(16) 0.3932(13) 0.1612(3) 0.078(4) Uani d . 1 . . C
H30A 0.8282 0.3096 0.1677 0.094 Uiso calc R 1 . . H
C31 0.8419(12) 0.5088(15) 0.1435(3) 0.070(4) Uani d . 1 . . C
H31A 0.9398 0.5194 0.1353 0.083 Uiso calc R 1 . . H
C32 0.7377(17) 0.6016(12) 0.1401(3) 0.077(4) Uani d . 1 . . C
H32A 0.7462 0.6915 0.1288 0.092 Uiso calc R 1 . . H
C33 0.6194(14) 0.5451(14) 0.1561(4) 0.077(4) Uani d . 1 . . C
H33A 0.5278 0.5889 0.1571 0.093 Uiso calc R 1 . . H
C34 0.6436(13) 0.4221(14) 0.1683(3) 0.065(4) Uani d . 1 . . C
H34A 0.5748 0.3619 0.1804 0.078 Uiso calc R 1 . . H

loop_
_atom_site_aniso_label
_atom_site_aniso_U_11
_atom_site_aniso_U_22
_atom_site_aniso_U_33
_atom_site_aniso_U_12
_atom_site_aniso_U_13
_atom_site_aniso_U_23
Ru1 0.0454(5) 0.0299(4) 0.0465(5) 0.0018(4) 0.0005(4) 0.0016(4)
Cl1 0.0658(19) 0.0370(14) 0.0494(15) 0.0010(17) 0.0028(14) -0.0035(11)
Cl2 0.0481(17) 0.0347(15) 0.0618(18) -0.0030(13) 0.0038(14) 0.0021(13)
Cl3 0.0521(17) 0.0340(15) 0.0609(19) 0.0088(13) -0.0033(15) -0.0015(14)
Cl4 0.078(2) 0.062(2) 0.0526(17) -0.0130(18) 0.0139(15) 0.0029(15)
Si1 0.0557(19) 0.0346(18) 0.0432(18) -0.0024(16) -0.0025(14) 0.0023(13)
O1 0.059(6) 0.056(6) 0.086(6) -0.019(5) -0.006(5) -0.002(4)
O2 0.067(6) 0.040(5) 0.087(6) 0.021(4) 0.000(5) 0.004(4)
C1 0.052(8) 0.052(8) 0.056(8) 0.010(7) -0.016(6) -0.011(6)
C2 0.050(7) 0.044(8) 0.040(6) -0.017(6) 0.009(5) -0.003(6)
C3 0.060(8) 0.034(7) 0.065(8) 0.011(6) -0.013(6) 0.001(6)
C4 0.102(11) 0.040(8) 0.069(9) 0.015(8) -0.013(8) 0.000(7)
C5 0.115(13) 0.050(9) 0.068(10) 0.007(10) -0.007(9) 0.019(7)
C6 0.124(14) 0.046(8) 0.076(10) 0.022(9) -0.052(10) -0.005(7)
C7 0.057(9) 0.061(8) 0.082(9) -0.001(8) -0.016(7) -0.004(7)
C8 0.047(7) 0.054(8) 0.080(8) 0.011(7) -0.014(6) 0.011(7)
C9 0.048(7) 0.036(7) 0.040(7) -0.006(5) 0.008(5) 0.001(5)
C10 0.139(13) 0.031(7) 0.044(7) 0.002(7) -0.013(8) 0.007(6)
C11 0.166(15) 0.037(8) 0.051(8) -0.023(9) -0.014(8) -0.006(6)
C12 0.104(10) 0.038(7) 0.069(9) -0.005(7) 0.014(7) -0.016(7)
C13 0.076(8) 0.036(7) 0.056(8) -0.002(6) 0.007(6) -0.012(6)
C14 0.048(7) 0.061(8) 0.037(6) 0.007(6) 0.002(5) 0.001(6)
Co1 0.0433(9) 0.0321(7) 0.0498(8) -0.0007(8) -0.0021(8) -0.0014(6)
C15 0.088(11) 0.077(10) 0.063(9) 0.052(9) 0.011(8) 0.002(8)
C16 0.066(9) 0.057(9) 0.071(9) 0.001(7) -0.034(7) -0.003(7)
C17 0.067(9) 0.061(8) 0.056(7) 0.023(9) 0.000(7) 0.005(6)
C18 0.059(9) 0.079(10) 0.084(10) -0.027(8) -0.008(8) 0.025(8)
C19 0.098(12) 0.040(7) 0.059(8) -0.003(9) -0.007(8) 0.008(6)
C20 0.053(7) 0.040(6) 0.055(6) 0.014(7) 0.005(6) -0.001(5)
C21 0.073(9) 0.042(7) 0.047(7) -0.004(7) 0.014(7) 0.007(5)
C22 0.070(9) 0.023(6) 0.053(7) 0.001(6) 0.002(6) 0.004(5)
C23 0.047(7) 0.039(7) 0.060(7) 0.007(6) 0.003(5) 0.007(6)
C24 0.055(8) 0.053(8) 0.051(7) 0.003(6) -0.010(6) -0.007(6)
Co2 0.0467(9) 0.0427(9) 0.0496(9) -0.0025(7) 0.0008(7) 0.0001(7)
C25 0.135(15) 0.061(10) 0.076(10) -0.036(11) 0.014(10) -0.030(8)
C26 0.085(11) 0.067(9) 0.087(9) -0.001(10) 0.024(9) -0.022(7)
C27 0.084(11) 0.088(11) 0.049(7) -0.049(10) -0.017(7) 0.000(6)
C28 0.084(11) 0.084(12) 0.071(9) -0.016(10) -0.044(8) 0.010(8)
C29 0.066(10) 0.135(15) 0.052(9) -0.026(12) -0.007(7) -0.027(10)
C30 0.105(12) 0.063(9) 0.068(9) 0.028(9) -0.023(9) 0.008(7)
C31 0.046(7) 0.098(12) 0.065(8) 0.003(9) -0.014(6) 0.007(8)
C32 0.109(12) 0.048(7) 0.074(8) -0.021(10) -0.005(10) 0.005(6)
C33 0.079(10) 0.064(9) 0.089(10) -0.007(8) 0.008(8) 0.003(9)
C34 0.069(10) 0.059(9) 0.066(9) -0.023(8) 0.007(7) 0.010(7)

loop_
_atom_type_symbol
_atom_type_description
_atom_type_scat_dispersion_real
_atom_type_scat_dispersion_imag
_atom_type_scat_source
C C 0.0033 0.0016 'International Tables Vol C Tables 4.2.6.8 and 6.1.1.4'
H H 0.0000 0.0000 'International Tables Vol C Tables 4.2.6.8 and 6.1.1.4'
O O 0.0106 0.0060 'International Tables Vol C Tables 4.2.6.8 and 6.1.1.4'
Si Si 0.0817 0.0704 'International Tables Vol C Tables 4.2.6.8 and 6.1.1.4'
Cl Cl 0.1484 0.1585 'International Tables Vol C Tables 4.2.6.8 and 6.1.1.4'
Co Co 0.3494 0.9721 'International Tables Vol C Tables 4.2.6.8 and 6.1.1.4'
Ru Ru -1.2594 0.8363 'International Tables Vol C Tables 4.2.6.8 and 6.1.1.4'

loop_
_geom_angle_atom_site_label_1
_geom_angle_atom_site_label_2
_geom_angle_atom_site_label_3
_geom_angle
_geom_angle_publ_flag
C2 Ru1 C1 87.9(4) ?
C2 Ru1 Si1 88.7(3) ?
C1 Ru1 Si1 90.5(3) ?
C2 Ru1 Cl2 91.4(3) ?
C1 Ru1 Cl2 176.4(3) ?
Si1 Ru1 Cl2 85.88(10) ?
C2 Ru1 Cl3 176.4(3) ?
C1 Ru1 Cl3 88.4(4) ?
Si1 Ru1 Cl3 91.75(10) ?
Cl2 Ru1 Cl3 92.24(9) ?
C2 Ru1 Cl1 91.7(3) ?
C1 Ru1 Cl1 95.9(3) ?
Si1 Ru1 Cl1 173.57(10) y
Cl2 Ru1 Cl1 87.69(8) ?
Cl3 Ru1 Cl1 88.29(9) ?
C3 Si1 C9 104.3(5) ?
C3 Si1 Cl4 103.1(4) ?
C9 Si1 Cl4 100.7(3) ?
C3 Si1 Ru1 113.7(3) ?
C9 Si1 Ru1 120.9(3) ?
Cl4 Si1 Ru1 111.99(15) y
O1 C1 Ru1 179.2(10) ?
O2 C2 Ru1 176.5(10) ?
C8 C3 C4 117.2(11) ?
C8 C3 Si1 119.1(8) ?
C4 C3 Si1 123.6(10) ?
C3 C4 C5 121.9(13) ?
C3 C4 H4A 119.1 ?
C5 C4 H4A 119.1 ?
C6 C5 C4 118.5(12) ?
C6 C5 H5A 120.8 ?
C4 C5 H5A 120.8 ?
C5 C6 C7 120.7(13) ?
C5 C6 H6A 119.6 ?
C7 C6 H6A 119.6 ?
C6 C7 C8 119.3(13) ?
C6 C7 H7A 120.3 ?
C8 C7 H7A 120.3 ?
C3 C8 C7 122.3(11) ?
C3 C8 H8A 118.8 ?
C7 C8 H8A 118.8 ?
C10 C9 C14 116.6(9) ?
C10 C9 Si1 119.4(8) ?
C14 C9 Si1 124.0(8) ?
C11 C10 C9 123.3(10) ?
C11 C10 H10A 118.4 ?
C9 C10 H10A 118.4 ?
C10 C11 C12 120.3(11) ?
C10 C11 H11A 119.9 ?
C12 C11 H11A 119.9 ?
C13 C12 C11 119.5(10) ?
C13 C12 H12A 120.2 ?
C11 C12 H12A 120.2 ?
C12 C13 C14 118.7(10) ?
C12 C13 H13A 120.6 ?
C14 C13 H13A 120.6 ?
C9 C14 C13 121.4(10) ?
C9 C14 H14A 119.3 ?
C13 C14 H14A 119.3 ?
C16 Co1 C18 67.6(5) ?
C16 Co1 C24 168.2(5) ?
C18 Co1 C24 115.2(5) ?
C16 Co1 C17 40.5(4) ?
C18 Co1 C17 39.7(4) ?
C24 Co1 C17 148.3(5) ?
C16 Co1 C20 131.4(5) ?
C18 Co1 C20 148.6(5) ?
C24 Co1 C20 40.8(4) ?
C17 Co1 C20 170.5(5) ?
C16 Co1 C23 150.8(5) ?
C18 Co1 C23 106.3(5) ?
C24 Co1 C23 40.9(4) ?
C17 Co1 C23 116.4(5) ?
C20 Co1 C23 68.9(4) ?
C16 Co1 C21 111.5(5) ?
C18 Co1 C21 168.3(6) ?
C24 Co1 C21 68.2(4) ?
C17 Co1 C21 132.1(5) ?
C20 Co1 C21 40.7(4) ?
C23 Co1 C21 68.5(4) ?
C16 Co1 C19 68.5(5) ?
C18 Co1 C19 40.5(5) ?
C24 Co1 C19 105.7(5) ?
C17 Co1 C19 68.0(4) ?
C20 Co1 C19 116.0(4) ?
C23 Co1 C19 126.4(5) ?
C21 Co1 C19 151.0(5) ?
C16 Co1 C22 119.6(5) ?
C18 Co1 C22 128.8(5) ?
C24 Co1 C22 68.4(4) ?
C17 Co1 C22 109.6(4) ?
C20 Co1 C22 68.7(4) ?
C23 Co1 C22 40.7(4) ?
C21 Co1 C22 40.6(4) ?
C19 Co1 C22 165.6(6) ?
C16 Co1 C15 40.6(4) ?
C18 Co1 C15 67.3(5) ?
C24 Co1 C15 128.6(5) ?
C17 Co1 C15 67.7(4) ?
C20 Co1 C15 109.3(4) ?
C23 Co1 C15 165.5(6) ?
C21 Co1 C15 120.2(5) ?
C19 Co1 C15 40.4(5) ?
C22 Co1 C15 153.2(6) ?
C16 C15 C19 107.0(11) ?
C16 C15 Co1 67.4(7) ?
C19 C15 Co1 68.4(7) ?
C16 C15 H15A 126.5 ?
C19 C15 H15A 126.5 ?
Co1 C15 H15A 126.5 ?
C17 C16 C15 108.2(12) ?
C17 C16 Co1 70.1(6) ?
C15 C16 Co1 72.0(7) ?
C17 C16 H16A 125.9 ?
C15 C16 H16A 125.9 ?
Co1 C16 H16A 125.9 ?
C18 C17 C16 108.1(11) ?
C18 C17 Co1 70.0(7) ?
C16 C17 Co1 69.4(6) ?
C18 C17 H17A 126.0 ?
C16 C17 H17A 126.0 ?
Co1 C17 H17A 126.0 ?
C17 C18 C19 109.8(12) ?
C17 C18 Co1 70.3(7) ?
C19 C18 Co1 70.6(7) ?
C17 C18 H18A 125.1 ?
C19 C18 H18A 125.1 ?
Co1 C18 H18A 125.1 ?
C18 C19 C15 106.8(11) ?
C18 C19 Co1 69.0(7) ?
C15 C19 Co1 71.2(7) ?
C18 C19 H19A 126.6 ?
C15 C19 H19A 126.6 ?
Co1 C19 H19A 126.6 ?
C24 C20 C21 107.4(10) ?
C24 C20 Co1 69.3(6) ?
C21 C20 Co1 70.0(5) ?
C24 C20 H20A 126.3 ?
C21 C20 H20A 126.3 ?
Co1 C20 H20A 126.3 ?
C20 C21 C22 108.5(10) ?
C20 C21 Co1 69.3(5) ?
C22 C21 Co1 69.9(6) ?
C20 C21 H21A 125.7 ?
C22 C21 H21A 125.7 ?
Co1 C21 H21A 125.7 ?
C21 C22 C23 107.8(9) ?
C21 C22 Co1 69.4(6) ?
C23 C22 Co1 69.4(5) ?
C21 C22 H22A 126.1 ?
C23 C22 H22A 126.1 ?
Co1 C22 H22A 126.1 ?
C24 C23 C22 107.4(9) ?
C24 C23 Co1 68.9(6) ?
C22 C23 Co1 69.9(6) ?
C24 C23 H23A 126.3 ?
C22 C23 H23A 126.3 ?
Co1 C23 H23A 126.3 ?
C20 C24 C23 108.9(10) ?
C20 C24 Co1 69.9(6) ?
C23 C24 Co1 70.2(6) ?
C20 C24 H24A 125.5 ?
C23 C24 H24A 125.5 ?
Co1 C24 H24A 125.5 ?
C30 Co2 C25 111.1(6) ?
C30 Co2 C28 178.5(6) ?
C25 Co2 C28 67.5(6) ?
C30 Co2 C34 40.4(5) ?
C25 Co2 C34 112.6(6) ?
C28 Co2 C34 139.3(7) ?
C30 Co2 C29 139.1(7) ?
C25 Co2 C29 40.9(5) ?
C28 Co2 C29 39.5(5) ?
C34 Co2 C29 112.4(5) ?
C30 Co2 C26 111.7(6) ?
C25 Co2 C26 40.8(5) ?
C28 Co2 C26 67.7(6) ?
C34 Co2 C26 140.5(6) ?
C29 Co2 C26 68.4(6) ?
C30 Co2 C33 66.8(5) ?
C25 Co2 C33 140.3(6) ?
C28 Co2 C33 113.8(6) ?
C34 Co2 C33 38.9(5) ?
C29 Co2 C33 113.3(6) ?
C26 Co2 C33 178.3(6) ?
C30 Co2 C31 42.5(5) ?
C25 Co2 C31 139.5(7) ?
C28 Co2 C31 139.0(6) ?
C34 Co2 C31 69.0(5) ?
C29 Co2 C31 178.4(6) ?
C26 Co2 C31 111.0(6) ?
C33 Co2 C31 67.3(5) ?
C30 Co2 C27 140.8(6) ?
C25 Co2 C27 68.5(5) ?
C28 Co2 C27 39.5(5) ?
C34 Co2 C27 178.3(7) ?
C29 Co2 C27 67.4(5) ?
C26 Co2 C27 41.2(5) ?
C33 Co2 C27 139.4(6) ?
C31 Co2 C27 111.2(5) ?
C30 Co2 C32 69.2(5) ?
C25 Co2 C32 179.3(6) ?
C28 Co2 C32 112.2(6) ?
C34 Co2 C32 68.1(5) ?
C29 Co2 C32 139.3(7) ?
C26 Co2 C32 138.5(6) ?
C33 Co2 C32 40.4(4) ?
C31 Co2 C32 40.2(5) ?
C27 Co2 C32 110.9(5) ?
C26 C25 C29 107.9(13) ?
C26 C25 Co2 70.3(7) ?
C29 C25 Co2 70.1(7) ?
C26 C25 H25A 126.0 ?
C29 C25 H25A 126.0 ?
Co2 C25 H25A 126.0 ?
C25 C26 C27 106.8(14) ?
C25 C26 Co2 68.9(7) ?
C27 C26 Co2 69.8(7) ?
C25 C26 H26A 126.6 ?
C27 C26 H26A 126.6 ?
Co2 C26 H26A 126.6 ?
C28 C27 C26 107.0(13) ?
C28 C27 Co2 69.4(7) ?
C26 C27 Co2 69.0(7) ?
C28 C27 H27A 126.5 ?
C26 C27 H27A 126.5 ?
Co2 C27 H27A 126.5 ?
C29 C28 C27 110.8(14) ?
C29 C28 Co2 70.5(7) ?
C27 C28 Co2 71.1(7) ?
C29 C28 H28A 124.6 ?
C27 C28 H28A 124.6 ?
Co2 C28 H28A 124.6 ?
C28 C29 C25 107.5(13) ?
C28 C29 Co2 70.0(7) ?
C25 C29 Co2 69.0(8) ?
C28 C29 H29A 126.3 ?
C25 C29 H29A 126.3 ?
Co2 C29 H29A 126.3 ?
C34 C30 C31 107.2(11) ?
C34 C30 Co2 70.6(7) ?
C31 C30 Co2 69.8(6) ?
C34 C30 H30A 126.4 ?
C31 C30 H30A 126.4 ?
Co2 C30 H30A 126.4 ?
C32 C31 C30 106.6(10) ?
C32 C31 Co2 70.2(6) ?
C30 C31 Co2 67.8(7) ?
C32 C31 H31A 126.7 ?
C30 C31 H31A 126.7 ?
Co2 C31 H31A 126.7 ?
C31 C32 C33 106.6(11) ?
C31 C32 Co2 69.6(7) ?
C33 C32 Co2 69.4(7) ?
C31 C32 H32A 126.7 ?
C33 C32 H32A 126.7 ?
Co2 C32 H32A 126.7 ?
C34 C33 C32 111.2(13) ?
C34 C33 Co2 70.3(8) ?
C32 C33 Co2 70.2(7) ?
C34 C33 H33A 124.3 ?
C32 C33 H33A 124.3 ?
Co2 C33 H33A 124.3 ?
C33 C34 C30 108.3(12) ?
C33 C34 Co2 70.7(8) ?
C30 C34 Co2 69.0(7) ?
C33 C34 H34A 125.9 ?
C30 C34 H34A 125.9 ?
Co2 C34 H34A 125.9 ?

loop_
_geom_bond_atom_site_label_1
_geom_bond_atom_site_label_2
_geom_bond_site_symmetry_2
_geom_bond_distance
_geom_bond_publ_flag
Ru1 C2 . 1.864(12) ?
Ru1 C1 . 1.867(14) ?
Ru1 Si1 . 2.362(3) y
Ru1 Cl2 . 2.456(3) y
Ru1 Cl3 . 2.462(3) y
Ru1 Cl1 . 2.566(2) y
Cl4 Si1 . 2.134(4) y
Si1 C3 . 1.886(11) ?
Si1 C9 . 1.901(10) ?
O1 C1 . 1.131(12) ?
O2 C2 . 1.143(11) ?
C3 C8 . 1.389(14) ?
C3 C4 . 1.409(13) ?
C4 C5 . 1.417(16) ?
C4 H4A . 0.9500 ?
C5 C6 . 1.393(18) ?
C5 H5A . 0.9500 ?
C6 C7 . 1.395(15) ?
C6 H6A . 0.9500 ?
C7 C8 . 1.399(14) ?
C7 H7A . 0.9500 ?
C8 H8A . 0.9500 ?
C9 C10 . 1.373(13) ?
C9 C14 . 1.384(12) ?
C10 C11 . 1.323(14) ?
C10 H10A . 0.9500 ?
C11 C12 . 1.403(15) ?
C11 H11A . 0.9500 ?
C12 C13 . 1.353(13) ?
C12 H12A . 0.9500 ?
C13 C14 . 1.413(13) ?
C13 H13A . 0.9500 ?
C14 H14A . 0.9500 ?
Co1 C16 . 2.001(11) ?
Co1 C18 . 2.004(12) ?
Co1 C24 . 2.007(10) ?
Co1 C17 . 2.009(10) ?
Co1 C20 . 2.015(9) ?
Co1 C23 . 2.024(10) ?
Co1 C21 . 2.025(10) ?
Co1 C19 . 2.025(11) ?
Co1 C22 . 2.031(10) ?
Co1 C15 . 2.061(12) ?
C15 C16 . 1.409(15) ?
C15 C19 . 1.411(17) ?
C15 H15A . 1.0000 ?
C16 C17 . 1.389(15) ?
C16 H16A . 1.0000 ?
C17 C18 . 1.362(15) ?
C17 H17A . 1.0000 ?
C18 C19 . 1.395(16) ?
C18 H18A . 1.0000 ?
C19 H19A . 1.0000 ?
C20 C24 . 1.400(13) ?
C20 C21 . 1.405(12) ?
C20 H20A . 1.0000 ?
C21 C22 . 1.408(14) ?
C21 H21A . 1.0000 ?
C22 C23 . 1.411(13) ?
C22 H22A . 1.0000 ?
C23 C24 . 1.408(13) ?
C23 H23A . 1.0000 ?
C24 H24A . 1.0000 ?
Co2 C30 . 1.997(11) ?
Co2 C25 . 2.002(12) ?
Co2 C28 . 2.011(11) ?
Co2 C34 . 2.017(11) ?
Co2 C29 . 2.017(12) ?
Co2 C26 . 2.021(11) ?
Co2 C33 . 2.021(13) ?
Co2 C31 . 2.024(11) ?
Co2 C27 . 2.032(11) ?
Co2 C32 . 2.032(11) ?
C25 C26 . 1.402(18) ?
C25 C29 . 1.405(19) ?
C25 H25A . 1.0000 ?
C26 C27 . 1.425(16) ?
C26 H26A . 1.0000 ?
C27 C28 . 1.367(18) ?
C27 H27A . 1.0000 ?
C28 C29 . 1.361(17) ?
C28 H28A . 1.0000 ?
C29 H29A . 1.0000 ?
C30 C34 . 1.386(16) ?
C30 C31 . 1.456(16) ?
C30 H30A . 1.0000 ?
C31 C32 . 1.395(15) ?
C31 H31A . 1.0000 ?
C32 C33 . 1.400(16) ?
C32 H32A . 1.0000 ?
C33 C34 . 1.346(16) ?
C33 H33A . 1.0000 ?
C34 H34A . 1.0000 ?

loop_
_geom_torsion_atom_site_label_1
_geom_torsion_atom_site_label_2
_geom_torsion_atom_site_label_3
_geom_torsion_atom_site_label_4
_geom_torsion
_geom_torsion_publ_flag
C1 Ru1 Si1 Cl4 -11.3(4) y
